data_2239213
loop_
_publ_author_name
'Hijji, Yousef'
'Azemati, Samira'
'Butcher, Ray J.'
'Jasinski, Jerry P.'

_publ_section_title
;
 (<i>E</i>)-2-{[(Furan-2-ylmethyl)imino]methyl}-4-nitrophenol
;
_journal_coeditor_code LH5694
_journal_issue 4
_journal_name_full 'Acta Crystallographica Section E'
_journal_page_first o451
_journal_page_last o452
_journal_paper_doi 10.1107/S1600536814005583
_journal_volume 70
_journal_year 2014
_chemical_formula_iupac 'C12 H10 N2 O4'
_chemical_formula_moiety 'C12 H10 N2 O4'
_chemical_formula_sum 'C12 H10 N2 O4'
_chemical_formula_weight 246.22
_chemical_name_systematic
;
(<i>E</i>)-2-{[(Furan-2-ylmethyl)imino]methyl}-4-nitrophenol
;
_space_group_crystal_system triclinic
_space_group_IT_number 2
_space_group_name_Hall '-P 1'
_space_group_name_H-M_alt 'P -1'
_symmetry_space_group_name_Hall '-P 1'
_symmetry_space_group_name_H-M 'P -1'
_atom_sites_solution_hydrogens geom
_atom_sites_solution_primary direct
_atom_sites_solution_secondary difmap
_audit_creation_method SHELXL-2013
_cell_angle_alpha 98.901(9)
_cell_angle_beta 92.040(10)
_cell_angle_gamma 91.690(10)
_cell_formula_units_Z 2
_cell_length_a 5.4427(7)
_cell_length_b 8.2488(10)
_cell_length_c 12.4701(14)
_cell_measurement_reflns_used 2639
_cell_measurement_temperature 123(2)
_cell_measurement_theta_max 75.4450
_cell_measurement_theta_min 3.5917
_cell_volume 552.41(12)
_computing_cell_refinement
;
CrysAlis PRO (Agilent, 2012)
;
_computing_data_collection
;
CrysAlis PRO (Agilent, 2012)
;
_computing_data_reduction
;
CrysAlis PRO (Agilent, 2012)
;
_computing_molecular_graphics 'SHELXTL (Sheldrick, 2008)'
_computing_publication_material 'SHELXTL (Sheldrick, 2008)'
_computing_structure_refinement 'SHELXL2013 (Sheldrick, 2008)'
_computing_structure_solution 'SHELXS97 (Sheldrick, 2008)'
_diffrn_ambient_temperature 123(2)
_diffrn_detector_area_resol_mean 10.5081
_diffrn_measured_fraction_theta_full 0.997
_diffrn_measured_fraction_theta_max 0.959
_diffrn_measurement_device_type 'Agilent Xcalibur (Ruby, Gemini)'
_diffrn_measurement_method '\w scans'
_diffrn_radiation_type CuK\a
_diffrn_radiation_wavelength 1.54178
_diffrn_reflns_av_R_equivalents 0.0189
_diffrn_reflns_limit_h_max 6
_diffrn_reflns_limit_h_min -6
_diffrn_reflns_limit_k_max 10
_diffrn_reflns_limit_k_min -10
_diffrn_reflns_limit_l_max 15
_diffrn_reflns_limit_l_min -11
_diffrn_reflns_number 3400
_diffrn_reflns_theta_full 67.500
_diffrn_reflns_theta_max 75.594
_diffrn_reflns_theta_min 3.590
_exptl_absorpt_coefficient_mu 0.958
_exptl_absorpt_correction_T_max 1.00000
_exptl_absorpt_correction_T_min 0.91147
_exptl_absorpt_correction_type multi-scan
_exptl_absorpt_process_details
;
(CrysAlis PRO; Agilent, 2012)
;
_exptl_crystal_colour 'pale yellow'
_exptl_crystal_density_diffrn 1.480
_exptl_crystal_density_method 'not measured'
_exptl_crystal_description prism
_exptl_crystal_F_000 256
_exptl_crystal_size_max 0.34
_exptl_crystal_size_mid 0.26
_exptl_crystal_size_min 0.17
_refine_diff_density_max 0.317
_refine_diff_density_min -0.274
_refine_ls_extinction_method none
_refine_ls_goodness_of_fit_ref 1.055
_refine_ls_hydrogen_treatment mixed
_refine_ls_matrix_type full
_refine_ls_number_parameters 186
_refine_ls_number_reflns 2210
_refine_ls_number_restraints 13
_refine_ls_restrained_S_all 1.062
_refine_ls_R_factor_all 0.0439
_refine_ls_R_factor_gt 0.0416
_refine_ls_shift/su_max 0.000
_refine_ls_shift/su_mean 0.000
_refine_ls_structure_factor_coef Fsqd
_refine_ls_weighting_details 'w=1/[\s^2^(Fo^2^)+(0.0764P)^2^+0.0922P] where P=(Fo^2^+2Fc^2^)/3'
_refine_ls_weighting_scheme calc
_refine_ls_wR_factor_gt 0.1184
_refine_ls_wR_factor_ref 0.1220
_reflns_number_gt 2047
_reflns_number_total 2210
_reflns_threshold_expression I>2\s(I)
_cod_data_source_file lh5694sup1.cif
_cod_data_source_block I
_cod_database_code 2239213
_cod_database_fobs_code 2239213
_shelx_space_group_comment
;
The symmetry employed for this shelxl refinement is uniquely defined
by the following loop, which should always be used as a source of
symmetry information in preference to the above space-group names.
They are only intended as comments.
;
_shelxl_version_number .2013

loop_
_space_group_symop_operation_xyz
'x, y, z'
'-x, -y, -z'

loop_
_atom_site_type_symbol
_atom_site_label
_atom_site_fract_x
_atom_site_fract_y
_atom_site_fract_z
_atom_site_U_iso_or_equiv
_atom_site_adp_type
_atom_site_calc_flag
_atom_site_occupancy
_atom_site_disorder_assembly
_atom_site_disorder_group
O O1 0.24922(16) 0.42490(11) 0.60178(7) 0.0282(2) Uani d 1 . .
H H1O 0.352(5) 0.424(3) 0.665(2) 0.082(8) Uiso d 1 . .
O O2 0.51829(18) 0.00193(12) 0.16611(7) 0.0345(2) Uani d 1 . .
O O3 0.83082(19) -0.04412(13) 0.26772(8) 0.0406(3) Uani d 1 . .
N N1 0.6361(2) 0.02267(13) 0.25331(9) 0.0281(2) Uani d 1 . .
N N2 0.6077(2) 0.34958(13) 0.72346(8) 0.0281(2) Uani d 1 . .
C C1 0.3478(2) 0.33032(14) 0.51862(9) 0.0226(2) Uani d 1 . .
C C2 0.2310(2) 0.31430(15) 0.41515(10) 0.0244(2) Uani d 1 . .
H H2A 0.0863 0.3727 0.4049 0.029 Uiso calc 1 . .
C C3 0.3249(2) 0.21438(14) 0.32834(9) 0.0242(2) Uani d 1 . .
H H3A 0.2450 0.2024 0.2585 0.029 Uiso calc 1 . .
C C4 0.5397(2) 0.13099(14) 0.34469(9) 0.0233(2) Uani d 1 . .
C C5 0.6607(2) 0.14649(14) 0.44537(10) 0.0240(2) Uani d 1 . .
H H5A 0.8072 0.0893 0.4542 0.029 Uiso calc 1 . .
C C6 0.5667(2) 0.24627(14) 0.53369(9) 0.0222(2) Uani d 1 . .
C C7 0.6911(2) 0.26050(14) 0.64088(10) 0.0256(3) Uani d 1 . .
H H7A 0.8368 0.2022 0.6491 0.031 Uiso calc 1 . .
O O4 0.6949(2) 0.62761(19) 0.92624(12) 0.0322(3) Uani d 0.858(3) A 1
C C8 0.7459(4) 0.3535(3) 0.8281(2) 0.0320(5) Uani d 0.858(3) A 1
H H8A 0.8813 0.2757 0.8180 0.038 Uiso calc 0.858(3) A 1
H H8B 0.6350 0.3170 0.8816 0.038 Uiso calc 0.858(3) A 1
C C9 0.8503(5) 0.5208(3) 0.8716(3) 0.0253(3) Uani d 0.858(3) A 1
C C10 1.0759(3) 0.5895(2) 0.87026(14) 0.0297(4) Uani d 0.858(3) A 1
H H10A 1.2147 0.5405 0.8362 0.036 Uiso calc 0.858(3) A 1
C C11 1.0658(4) 0.7526(2) 0.93068(14) 0.0318(4) Uani d 0.858(3) A 1
H H11A 1.1970 0.8325 0.9449 0.038 Uiso calc 0.858(3) A 1
C C12 0.8342(4) 0.76926(19) 0.96289(13) 0.0328(4) Uani d 0.858(3) A 1
H H12A 0.7744 0.8649 1.0049 0.039 Uiso calc 0.858(3) A 1
O O4A 0.7528(18) 0.6486(14) 0.9445(9) 0.0322(3) Uani d 0.142(3) A 2
C C8A 0.694(3) 0.3590(19) 0.8374(16) 0.0320(5) Uani d 0.142(3) A 2
H H8A1 0.8057 0.2681 0.8444 0.038 Uiso calc 0.142(3) A 2
H H8A2 0.5526 0.3481 0.8836 0.038 Uiso calc 0.142(3) A 2
C C9A 0.827(3) 0.519(2) 0.8736(17) 0.0253(3) Uani d 0.142(3) A 2
C C10A 1.0441(18) 0.5434(14) 0.8316(9) 0.0297(4) Uani d 0.142(3) A 2
H H10B 1.1253 0.4736 0.7772 0.036 Uiso calc 0.142(3) A 2
C C11A 1.1230(19) 0.6970(14) 0.8873(9) 0.0318(4) Uani d 0.142(3) A 2
H H11B 1.2789 0.7477 0.8793 0.038 Uiso calc 0.142(3) A 2
C C12A 0.950(3) 0.7651(13) 0.9539(9) 0.0328(4) Uani d 0.142(3) A 2
H H12B 0.9601 0.8700 0.9981 0.039 Uiso calc 0.142(3) A 2

loop_
_atom_site_aniso_label
_atom_site_aniso_U_11
_atom_site_aniso_U_22
_atom_site_aniso_U_33
_atom_site_aniso_U_12
_atom_site_aniso_U_13
_atom_site_aniso_U_23
O1 0.0281(4) 0.0311(4) 0.0245(4) 0.0086(3) 0.0018(3) 0.0001(3)
O2 0.0409(5) 0.0361(5) 0.0247(4) 0.0025(4) 0.0013(4) -0.0014(4)
O3 0.0365(5) 0.0429(6) 0.0409(5) 0.0172(4) 0.0048(4) -0.0024(4)
N1 0.0291(5) 0.0253(5) 0.0298(5) 0.0021(4) 0.0052(4) 0.0034(4)
N2 0.0347(5) 0.0247(5) 0.0245(5) 0.0003(4) -0.0056(4) 0.0040(4)
C1 0.0220(5) 0.0210(5) 0.0252(5) 0.0008(4) 0.0021(4) 0.0048(4)
C2 0.0205(5) 0.0249(5) 0.0283(6) 0.0036(4) -0.0002(4) 0.0059(4)
C3 0.0243(5) 0.0261(5) 0.0229(5) -0.0002(4) -0.0010(4) 0.0063(4)
C4 0.0246(5) 0.0203(5) 0.0249(6) 0.0009(4) 0.0038(4) 0.0027(4)
C5 0.0212(5) 0.0209(5) 0.0308(6) 0.0030(4) 0.0016(4) 0.0067(4)
C6 0.0225(5) 0.0202(5) 0.0244(5) 0.0003(4) -0.0007(4) 0.0054(4)
C7 0.0263(5) 0.0211(5) 0.0299(6) 0.0011(4) -0.0047(4) 0.0064(4)
O4 0.0284(7) 0.0340(6) 0.0326(7) 0.0038(5) 0.0018(5) -0.0002(5)
C8 0.0410(13) 0.0279(6) 0.0266(8) 0.0046(8) -0.0087(8) 0.0042(5)
C9 0.0277(8) 0.0287(6) 0.0195(5) 0.0067(5) -0.0021(5) 0.0030(4)
C10 0.0246(7) 0.0411(10) 0.0230(8) 0.0050(6) 0.0016(6) 0.0032(7)
C11 0.0386(9) 0.0338(9) 0.0222(8) -0.0078(7) -0.0049(7) 0.0047(6)
C12 0.0441(10) 0.0261(7) 0.0268(7) 0.0069(7) -0.0003(7) -0.0011(5)
O4A 0.0284(7) 0.0340(6) 0.0326(7) 0.0038(5) 0.0018(5) -0.0002(5)
C8A 0.0410(13) 0.0279(6) 0.0266(8) 0.0046(8) -0.0087(8) 0.0042(5)
C9A 0.0277(8) 0.0287(6) 0.0195(5) 0.0067(5) -0.0021(5) 0.0030(4)
C10A 0.0246(7) 0.0411(10) 0.0230(8) 0.0050(6) 0.0016(6) 0.0032(7)
C11A 0.0386(9) 0.0338(9) 0.0222(8) -0.0078(7) -0.0049(7) 0.0047(6)
C12A 0.0441(10) 0.0261(7) 0.0268(7) 0.0069(7) -0.0003(7) -0.0011(5)

loop_
_atom_type_symbol
_atom_type_description
_atom_type_scat_dispersion_real
_atom_type_scat_dispersion_imag
_atom_type_scat_source
C C 0.0181 0.0091 'International Tables Vol C Tables 4.2.6.8 and 6.1.1.4'
H H 0.0000 0.0000 'International Tables Vol C Tables 4.2.6.8 and 6.1.1.4'
N N 0.0311 0.0180 'International Tables Vol C Tables 4.2.6.8 and 6.1.1.4'
O O 0.0492 0.0322 'International Tables Vol C Tables 4.2.6.8 and 6.1.1.4'

loop_
_geom_angle_atom_site_label_1
_geom_angle_atom_site_label_2
_geom_angle_atom_site_label_3
_geom_angle
C1 O1 H1O 108.3(17)
O2 N1 O3 123.29(11)
O2 N1 C4 118.49(10)
O3 N1 C4 118.22(11)
C7 N2 C8A 127.0(7)
C7 N2 C8 116.83(12)
O1 C1 C2 119.08(10)
O1 C1 C6 120.99(10)
C2 C1 C6 119.92(11)
C3 C2 C1 120.40(11)
C3 C2 H2A 119.8
C1 C2 H2A 119.8
C2 C3 C4 119.02(11)
C2 C3 H3A 120.5
C4 C3 H3A 120.5
C5 C4 C3 121.81(11)
C5 C4 N1 119.21(10)
C3 C4 N1 118.97(11)
C4 C5 C6 119.65(11)
C4 C5 H5A 120.2
C6 C5 H5A 120.2
C5 C6 C1 119.19(11)
C5 C6 C7 119.90(10)
C1 C6 C7 120.90(11)
N2 C7 C6 121.28(11)
N2 C7 H7A 119.4
C6 C7 H7A 119.4
C9 O4 C12 106.02(16)
N2 C8 C9 112.0(2)
N2 C8 H8A 109.2
C9 C8 H8A 109.2
N2 C8 H8B 109.2
C9 C8 H8B 109.2
H8A C8 H8B 107.9
C10 C9 O4 111.09(19)
C10 C9 C8 132.3(2)
O4 C9 C8 116.55(19)
C9 C10 C11 106.24(16)
C9 C10 H10A 126.9
C11 C10 H10A 126.9
C12 C11 C10 106.29(14)
C12 C11 H11A 126.9
C10 C11 H11A 126.9
C11 C12 O4 110.34(14)
C11 C12 H12A 124.8
O4 C12 H12A 124.8
C9A O4A C12A 104.9(10)
N2 C8A C9A 109.4(15)
N2 C8A H8A1 109.8
C9A C8A H8A1 109.8
N2 C8A H8A2 109.8
C9A C8A H8A2 109.8
H8A1 C8A H8A2 108.2
C10A C9A O4A 114.2(11)
C10A C9A C8A 117.8(13)
O4A C9A C8A 128.0(13)
C9A C10A C11A 102.9(10)
C9A C10A H10B 128.6
C11A C10A H10B 128.6
C12A C11A C10A 111.8(9)
C12A C11A H11B 124.1
C10A C11A H11B 124.1
C11A C12A O4A 106.0(9)
C11A C12A H12B 127.0
O4A C12A H12B 127.0

loop_
_geom_bond_atom_site_label_1
_geom_bond_atom_site_label_2
_geom_bond_distance
O1 C1 1.3363(14)
O1 H1O 0.95(3)
O2 N1 1.2286(15)
O3 N1 1.2289(15)
N1 C4 1.4586(15)
N2 C7 1.2747(17)
N2 C8A 1.47(2)
N2 C8 1.479(3)
C1 C2 1.4036(16)
C1 C6 1.4172(16)
C2 C3 1.3788(17)
C2 H2A 0.9500
C3 C4 1.3982(17)
C3 H3A 0.9500
C4 C5 1.3830(17)
C5 C6 1.3917(17)
C5 H5A 0.9500
C6 C7 1.4633(16)
C7 H7A 0.9500
O4 C9 1.362(3)
O4 C12 1.381(2)
C8 C9 1.491(3)
C8 H8A 0.9900
C8 H8B 0.9900
C9 C10 1.339(3)
C10 C11 1.440(3)
C10 H10A 0.9500
C11 C12 1.341(3)
C11 H11A 0.9500
C12 H12A 0.9500
O4A C9A 1.359(14)
O4A C12A 1.410(14)
C8A C9A 1.483(14)
C8A H8A1 0.9900
C8A H8A2 0.9900
C9A C10A 1.333(14)
C10A C11A 1.395(12)
C10A H10B 0.9500
C11A C12A 1.354(13)
C11A H11B 0.9500
C12A H12B 0.9500

loop_
_geom_hbond_atom_site_label_D
_geom_hbond_atom_site_label_H
_geom_hbond_atom_site_label_A
_geom_hbond_site_symmetry_A
_geom_hbond_distance_DH
_geom_hbond_distance_HA
_geom_hbond_distance_DA
_geom_hbond_angle_DHA
O1 H1O N2 . 0.95(3) 1.72(3) 2.5784(14) 148(2)
C2 H2A O1 2_566 0.95 2.52 3.4548(16) 168.7
C7 H7A O3 2_756 0.95 2.54 3.4567(16) 161.0

loop_
_geom_torsion_atom_site_label_1
_geom_torsion_atom_site_label_2
_geom_torsion_atom_site_label_3
_geom_torsion_atom_site_label_4
_geom_torsion
O1 C1 C2 C3 -178.40(10)
C6 C1 C2 C3 1.40(18)
C1 C2 C3 C4 -0.77(18)
C2 C3 C4 C5 -0.24(18)
C2 C3 C4 N1 178.74(10)
O2 N1 C4 C5 175.41(10)
O3 N1 C4 C5 -4.15(17)
O2 N1 C4 C3 -3.60(17)
O3 N1 C4 C3 176.84(11)
C3 C4 C5 C6 0.62(18)
N1 C4 C5 C6 -178.37(10)
C4 C5 C6 C1 0.02(17)
C4 C5 C6 C7 178.74(10)
O1 C1 C6 C5 178.78(10)
C2 C1 C6 C5 -1.01(17)
O1 C1 C6 C7 0.07(17)
C2 C1 C6 C7 -179.72(10)
C8A N2 C7 C6 171.7(8)
C8 N2 C7 C6 179.22(13)
C5 C6 C7 N2 -179.25(11)
C1 C6 C7 N2 -0.55(18)
C7 N2 C8 C9 116.69(17)
C8A N2 C8 C9 -94(3)
C12 O4 C9 C10 -1.4(3)
C12 O4 C9 C8 177.1(3)
N2 C8 C9 C10 -100.0(4)
N2 C8 C9 O4 81.9(3)
O4 C9 C10 C11 1.2(3)
C8 C9 C10 C11 -177.0(4)
C9 C10 C11 C12 -0.4(2)
C10 C11 C12 O4 -0.44(18)
C9 O4 C12 C11 1.1(2)
C7 N2 C8A C9A 108.4(12)
C8 N2 C8A C9A 74(3)
C12A O4A C9A C10A -4(2)
C12A O4A C9A C8A 177(2)
N2 C8A C9A C10A -70(2)
N2 C8A C9A O4A 109(2)
O4A C9A C10A C11A 5(2)
C8A C9A C10A C11A -176.2(18)
C9A C10A C11A C12A -4.2(16)
C10A C11A C12A O4A 2.1(13)
C9A O4A C12A C11A 0.9(16)
